data_2007052
loop_
_publ_author_name
'Linden, Anthony'
'Bojkova, Nina'
'Heimgartner, Heinz'

_publ_section_title
2-(Isopropoxy)-4,12-diphenyl-4-(trifluoromethyl)-1,13-dithia-3,11-diazadispiro[4.0.4.3]trideca-2,11-diene
_journal_issue 3
_journal_name_full 'Acta Crystallographica Section C'
_journal_page_first 373
_journal_page_last 376
_journal_paper_doi 10.1107/S010827019701648X
_journal_volume 54
_journal_year 1998
_chemical_formula_moiety 'C25 H25 F3 N2 O S2'
_chemical_formula_sum 'C25 H25 F3 N2 O S2'
_chemical_formula_weight 490.59
_chemical_melting_point 431(3)
_chemical_name_systematic
;2-(Isopropoxy)-4,12-diphenyl-4-(trifluoromethyl)-1,13-dithia-3,11-diazadispiro[4
.0.4.3]tridec-2,11-diene
;
_space_group_IT_number 14
_symmetry_cell_setting monoclinic
_symmetry_space_group_name_Hall '-P 2yn'
_symmetry_space_group_name_H-M 'P 1 21/n 1'
_audit_creation_method SHELXL-97
_cell_angle_alpha 90.00
_cell_angle_beta 108.95(2)
_cell_angle_gamma 90.00
_cell_formula_units_Z 4
_cell_length_a 11.097(4)
_cell_length_b 18.745(5)
_cell_length_c 12.237(3)
_cell_measurement_reflns_used 20
_cell_measurement_temperature 295.0(10)
_cell_measurement_theta_max 13.0
_cell_measurement_theta_min 12.0
_cell_volume 2407.5(13)
_computing_cell_refinement 'P3/F software'
_computing_data_collection 'P3/F software (Nicolet XRD Corporation, 1987)'
_computing_data_reduction 'locally modified XTAPE5 from P3/F software'
_computing_molecular_graphics 'ORTEPII (Johnson, 1976)'
_computing_publication_material SHELXL97
_computing_structure_refinement 'SHELXL97 (Sheldrick, 1997)'
_computing_structure_solution 'SHELXS86 direct methods (Sheldrick, 1990)'
_diffrn_ambient_temperature 295.0(10)
_diffrn_measurement_device_type 'Nicolet R3 diffractometer'
_diffrn_measurement_method 'Wyckoff \w scans'
_diffrn_radiation_monochromator graphite
_diffrn_radiation_source 'normal-focus sealed tube'
_diffrn_radiation_type 'Mo K\a'
_diffrn_radiation_wavelength 0.71073
_diffrn_reflns_av_R_equivalents 0.0153
_diffrn_reflns_av_sigmaI/netI 0.0252
_diffrn_reflns_limit_h_max 13
_diffrn_reflns_limit_h_min 0
_diffrn_reflns_limit_k_max 22
_diffrn_reflns_limit_k_min -1
_diffrn_reflns_limit_l_max 13
_diffrn_reflns_limit_l_min -14
_diffrn_reflns_number 4772
_diffrn_reflns_theta_full 25.0
_diffrn_reflns_theta_max 25.0
_diffrn_reflns_theta_min 2.07
_diffrn_standards_decay_% insignificant
_diffrn_standards_interval_count 150
_diffrn_standards_number 3
_exptl_absorpt_coefficient_mu 0.265
_exptl_absorpt_correction_type none
_exptl_crystal_colour colourless
_exptl_crystal_density_diffrn 1.353
_exptl_crystal_density_method 'not measured'
_exptl_crystal_description 'irregular block'
_exptl_crystal_F_000 1024
_exptl_crystal_size_max 0.52
_exptl_crystal_size_mid 0.45
_exptl_crystal_size_min 0.32
_refine_diff_density_max 0.188
_refine_diff_density_min -0.313
_refine_ls_extinction_coef 0.0005(5)
_refine_ls_extinction_method SHELXL
_refine_ls_goodness_of_fit_ref 1.038
_refine_ls_matrix_type full
_refine_ls_number_parameters 337
_refine_ls_number_reflns 4226
_refine_ls_number_restraints 15
_refine_ls_restrained_S_all 1.038
_refine_ls_R_factor_all 0.0547
_refine_ls_R_factor_gt 0.0372
_refine_ls_shift/su_max 0.001
_refine_ls_shift/su_mean 0.000
_refine_ls_structure_factor_coef Fsqd
_refine_ls_weighting_details 'w = 1/[\s^2^(Fo^2^)+(0.0278P)^2^+1.3684P] where P=(Fo^2^+2Fc^2^)/3'
_refine_ls_weighting_scheme calc
_refine_ls_wR_factor_ref 0.0882
_reflns_number_gt 3302
_reflns_number_total 4226
_reflns_threshold_expression 'I > 2\s(I)'
_cod_data_source_file ab1528.cif
_cod_data_source_block 026H
_cod_depositor_comments
;
The following automatic conversions were performed:

'_chemical_melting_point' value '428-434' was changed to '431(3)' -
the average value was taken and precision was estimated.

Automatic conversion script
Id: cif_fix_values 1646 2011-03-28 12:23:43Z adriana 

The following automatic conversions were performed:

'_chemical_melting_point' value '428-434' was changed to '431(3)' -
the average value was taken and precision was estimated.

Automatic conversion script
Id: cif_fix_values 1715 2011-07-08 13:25:40Z adriana 
;
_cod_original_cell_volume 2407.6(10)
_cod_original_sg_symbol_H-M 'P 21/n'
_cod_database_code 2007052

loop_
_symmetry_equiv_pos_as_xyz
'x, y, z'
'-x+1/2, y+1/2, -z+1/2'
'-x, -y, -z'
'x-1/2, -y-1/2, z-1/2'

loop_
_atom_site_label
_atom_site_fract_x
_atom_site_fract_y
_atom_site_fract_z
_atom_site_U_iso_or_equiv
_atom_site_adp_type
_atom_site_calc_flag
_atom_site_refinement_flags
_atom_site_occupancy
_atom_site_disorder_assembly
_atom_site_disorder_group
_atom_site_type_symbol
S1 .16559(5) .91363(3) .97068(5) .04123(16) Uani d . 1 . . S
S2 -.02640(5) .80077(3) .95086(5) .04845(18) Uani d . 1 . . S
F1 .03129(13) .74169(8) 1.19881(13) .0644(4) Uani d . 1 . . F
F2 .10625(16) .81400(9) 1.34017(12) .0740(5) Uani d . 1 . . F
F3 .23216(13) .75441(8) 1.27302(13) .0668(4) Uani d . 1 . . F
O1 -.21536(14) .85926(10) .99646(14) .0570(5) Uani d . 1 . . O
N1 .23229(17) .79366(9) .89815(15) .0418(4) Uani d . 1 . . N
N2 -.01632(16) .87945(10) 1.13231(16) .0434(4) Uani d . 1 . . N
C1 .20713(19) .85888(11) .87036(17) .0377(5) Uani d . 1 . . C
C2 .2316(2) .77722(11) 1.01680(18) .0393(5) Uani d . 1 . . C
C3 .3717(2) .78247(13) 1.0961(2) .0493(6) Uani d DU 1 . . C
H31 .4111 .8262 1.0819 .059 Uiso calc PR .66(2) A 1 H
H32 .3778 .7806 1.1770 .059 Uiso calc PR .66(2) A 1 H
H31A .4189 .8152 1.0638 .059 Uiso calc PR .34(2) A 2 H
H32A .3760 .7993 1.1723 .059 Uiso calc PR .34(2) A 2 H
C4 .4330(8) .7175(4) 1.0622(11) .071(2) Uani d PDU .66(2) A 1 C
H41 .5067 .7021 1.1255 .086 Uiso calc PR .66(2) A 1 H
H42 .4593 .7277 .9955 .086 Uiso calc PR .66(2) A 1 H
C5 .3288(7) .6606(5) 1.0334(11) .084(4) Uani d PDU .66(2) A 1 C
H51 .3471 .6255 1.0950 .100 Uiso calc PR .66(2) A 1 H
H52 .3251 .6363 .9624 .100 Uiso calc PR .66(2) A 1 H
C6 .2014(2) .69706(12) 1.0196(2) .0540(6) Uani d DU 1 . . C
H61 .1719 .6860 1.0841 .065 Uiso calc PR .66(2) A 1 H
H62 .1370 .6824 .9484 .065 Uiso calc PR .66(2) A 1 H
H61A .1802 .6852 1.0883 .065 Uiso calc PR .34(2) A 2 H
H62A .1310 .6835 .9519 .065 Uiso calc PR .34(2) A 2 H
C4A .4271(17) .7067(8) 1.103(2) .074(5) Uani d PDU .34(2) A 2 C
H41A .5035 .7070 1.0815 .089 Uiso calc PR .34(2) A 2 H
H42A .4486 .6886 1.1818 .089 Uiso calc PR .34(2) A 2 H
C5A .3249(13) .6601(9) 1.0206(17) .071(5) Uani d PDU .34(2) A 2 C
H51A .3287 .6115 1.0489 .085 Uiso calc PR .34(2) A 2 H
H52A .3333 .6595 .9441 .085 Uiso calc PR .34(2) A 2 H
C7 .13349(18) .83109(11) 1.03926(17) .0356(5) Uani d . 1 . . C
C8 -.0891(2) .85250(13) 1.0390(2) .0449(5) Uani d . 1 . . C
C9 .11584(19) .85371(11) 1.15908(17) .0376(5) Uani d . 1 . . C
C10 .1221(2) .79063(13) 1.2426(2) .0505(6) Uani d . 1 . . C
C11 .2131(2) .89035(12) .76176(18) .0406(5) Uani d . 1 . . C
C12 .2838(2) .85670(14) .7015(2) .0512(6) Uani d . 1 . . C
H12 .3290 .8154 .7311 .062(8) Uiso calc R 1 . . H
C13 .2871(3) .88420(17) .5982(2) .0674(8) Uani d . 1 . . C
H13 .3338 .8611 .5579 .086(10) Uiso calc R 1 . . H
C14 .2219(3) .94566(18) .5544(2) .0727(8) Uani d . 1 . . C
H14 .2252 .9642 .4849 .090(10) Uiso calc R 1 . . H
C15 .1519(3) .97995(15) .6128(2) .0678(8) Uani d . 1 . . C
H15 .1076 1.0214 .5827 .076(9) Uiso calc R 1 . . H
C16 .1476(2) .95245(13) .7168(2) .0525(6) Uani d . 1 . . C
H16 .1005 .9757 .7566 .053(7) Uiso calc R 1 . . H
C17 -.2805(2) .89605(14) 1.0673(2) .0575(7) Uani d . 1 . . C
H17 -.2358 .9406 1.0972 .076(9) Uiso calc R 1 . . H
C18 -.4111(3) .9127(2) .9835(3) .0911(11) Uani d . 1 . . C
H181 -.4028 .9430 .9232 .114(13) Uiso calc R 1 . . H
H182 -.4609 .9365 1.0237 .104(12) Uiso calc R 1 . . H
H183 -.4527 .8691 .9506 .130(17) Uiso calc R 1 . . H
C19 -.2839(3) .8500(2) 1.1659(3) .0819(10) Uani d . 1 . . C
H191 -.3196 .8044 1.1371 .118(14) Uiso calc R 1 . . H
H192 -.3353 .8723 1.2058 .104(12) Uiso calc R 1 . . H
H193 -.1989 .8436 1.2183 .103(11) Uiso calc R 1 . . H
C20 .2085(2) .91338(12) 1.22169(17) .0389(5) Uani d . 1 . . C
C21 .1677(2) .98391(13) 1.2026(2) .0482(6) Uani d . 1 . . C
H21 .0841 .9936 1.1574 .055(7) Uiso calc R 1 . . H
C22 .2495(3) 1.03987(14) 1.2498(2) .0591(7) Uani d . 1 . . C
H22 .2211 1.0866 1.2346 .065(8) Uiso calc R 1 . . H
C23 .3724(3) 1.02676(16) 1.3190(2) .0658(8) Uani d . 1 . . C
H23 .4274 1.0644 1.3501 .082(9) Uiso calc R 1 . . H
C24 .4133(3) .95762(16) 1.3417(2) .0630(7) Uani d . 1 . . C
H24 .4959 .9485 1.3895 .076(9) Uiso calc R 1 . . H
C25 .3325(2) .90106(14) 1.29401(19) .0495(6) Uani d . 1 . . C
H25 .3615 .8545 1.3105 .050(7) Uiso calc R 1 . . H

loop_
_atom_site_aniso_label
_atom_site_aniso_U_11
_atom_site_aniso_U_22
_atom_site_aniso_U_33
_atom_site_aniso_U_12
_atom_site_aniso_U_13
_atom_site_aniso_U_23
S1 .0518(3) .0334(3) .0408(3) .0034(3) .0183(3) .0025(2)
S2 .0334(3) .0609(4) .0465(3) -.0060(3) .0066(2) -.0105(3)
F1 .0568(9) .0636(9) .0698(9) -.0202(7) .0165(7) .0135(8)
F2 .0926(12) .0901(12) .0453(8) -.0128(9) .0304(8) .0080(8)
F3 .0528(9) .0662(10) .0726(10) .0034(7) .0082(7) .0315(8)
O1 .0282(8) .0789(12) .0607(10) .0007(8) .0102(7) -.0039(9)
N1 .0452(10) .0384(11) .0445(10) .0035(8) .0181(9) .0000(8)
N2 .0315(9) .0555(12) .0436(11) -.0001(8) .0131(8) -.0003(9)
C1 .0367(11) .0412(13) .0367(11) -.0015(9) .0140(9) -.0028(9)
C2 .0396(12) .0349(11) .0439(12) .0004(9) .0144(10) .0032(9)
C3 .0370(12) .0526(14) .0567(14) .0058(11) .0128(11) .0074(12)
C4 .058(3) .073(4) .081(6) .029(3) .020(4) .019(4)
C5 .100(7) .040(4) .133(10) .022(5) .070(7) .023(5)
C6 .0668(16) .0349(12) .0636(16) .0003(11) .0256(13) .0044(11)
C4A .074(7) .070(9) .067(10) .035(7) .007(7) -.004(7)
C5A .102(11) .057(10) .043(7) .030(9) .009(8) -.003(7)
C7 .0304(10) .0353(11) .0384(11) -.0026(9) .0076(9) .0018(9)
C8 .0319(11) .0543(14) .0480(13) -.0014(10) .0125(10) .0032(11)
C9 .0325(11) .0447(12) .0353(11) -.0009(9) .0104(9) .0016(9)
C10 .0472(14) .0591(15) .0437(13) -.0068(12) .0128(11) .0074(12)
C11 .0407(12) .0432(13) .0383(12) -.0078(10) .0133(10) -.0022(10)
C12 .0511(14) .0592(16) .0473(14) .0014(12) .0213(11) -.0018(12)
C13 .0709(18) .087(2) .0555(16) -.0028(16) .0358(15) -.0027(15)
C14 .091(2) .084(2) .0486(16) -.0099(18) .0304(16) .0076(15)
C15 .089(2) .0598(18) .0525(16) .0052(16) .0207(15) .0146(14)
C16 .0651(16) .0493(14) .0462(13) .0021(12) .0225(12) .0027(11)
C17 .0450(14) .0549(16) .0792(19) .0014(12) .0291(13) .0019(13)
C18 .0536(18) .111(3) .119(3) .031(2) .0411(19) .045(3)
C19 .0578(19) .106(3) .088(2) .0074(19) .0318(18) .020(2)
C20 .0391(12) .0462(13) .0315(11) -.0034(10) .0117(9) -.0019(10)
C21 .0486(14) .0516(15) .0428(13) .0018(11) .0126(11) -.0033(11)
C22 .0785(19) .0461(16) .0514(14) -.0061(13) .0194(14) -.0056(12)
C23 .0712(19) .0637(18) .0579(16) -.0237(15) .0147(15) -.0179(14)
C24 .0467(15) .078(2) .0546(16) -.0114(14) .0026(13) -.0160(14)
C25 .0453(13) .0553(16) .0425(13) -.0003(12) .0069(11) -.0047(11)

loop_
_atom_type_symbol
_atom_type_description
_atom_type_scat_dispersion_real
_atom_type_scat_dispersion_imag
_atom_type_scat_source
C C 0.0033 0.0016
; International Tables for Crystallography (1992,
Vol.C, Tables 4.2.6.8 and 6.1.1.4)
;
H H 0.0000 0.0000
; International Tables for Crystallography (1992,
Vol.C, Tables 4.2.6.8 and 6.1.1.4)
;
F F 0.0171 0.0103
; International Tables for Crystallography (1992,
Vol.C, Tables 4.2.6.8 and 6.1.1.4)
;
N N 0.0061 0.0033
; International Tables for Crystallography (1992,
Vol.C, Tables 4.2.6.8 and 6.1.1.4)
;
O O 0.0106 0.0060
; International Tables for Crystallography (1992,
Vol.C, Tables 4.2.6.8 and 6.1.1.4)
;
S S 0.1246 0.1234
; International Tables for Crystallography (1992,
Vol.C, Tables 4.2.6.8 and 6.1.1.4)
;

loop_
_geom_angle_atom_site_label_1
_geom_angle_atom_site_label_2
_geom_angle_atom_site_label_3
_geom_angle
_geom_angle_publ_flag
C1 S1 C7 87.81(10) yes
C8 S2 C7 88.11(10) yes
C8 O1 C17 118.06(19) no
C1 N1 C2 112.89(17) yes
C8 N2 C9 111.43(18) yes
N1 C1 C11 123.61(19) no
N1 C1 S1 117.01(16) yes
C11 C1 S1 119.38(16) no
N1 C2 C6 107.07(18) no
N1 C2 C3 106.08(17) no
C6 C2 C3 103.27(18) no
N1 C2 C7 105.13(16) yes
C6 C2 C7 117.00(18) no
C3 C2 C7 117.48(18) no
C4 C3 C2 103.0(4) no
C4A C3 C2 106.2(6) no
C4 C3 H31 111.2 no
C2 C3 H31 111.2 no
C4 C3 H32 111.2 no
C2 C3 H32 111.2 no
H31 C3 H32 109.1 no
C4A C3 H31A 110.5 no
C2 C3 H31A 110.5 no
C4A C3 H32A 110.5 no
C2 C3 H32A 110.5 no
H31A C3 H32A 108.7 no
C3 C4 C5 104.5(6) no
C3 C4 H41 110.9 no
C5 C4 H41 110.9 no
C3 C4 H42 110.9 no
C5 C4 H42 110.9 no
H41 C4 H42 108.9 no
C4 C5 C6 108.4(6) no
C4 C5 H51 110.0 no
C6 C5 H51 110.0 no
C4 C5 H52 110.0 no
C6 C5 H52 110.0 no
H51 C5 H52 108.4 no
C5 C6 C2 103.8(4) no
C5A C6 C2 104.0(7) no
C5 C6 H61 111.0 no
C2 C6 H61 111.0 no
C5 C6 H62 111.0 no
C2 C6 H62 111.0 no
H61 C6 H62 109.0 no
C5A C6 H61A 111.0 no
C2 C6 H61A 111.0 no
C5A C6 H62A 111.0 no
C2 C6 H62A 111.0 no
H61A C6 H62A 109.0 no
C5A C4A C3 107.1(11) no
C5A C4A H41A 110.3 no
C3 C4A H41A 110.3 no
C5A C4A H42A 110.3 no
C3 C4A H42A 110.3 no
H41A C4A H42A 108.6 no
C4A C5A C6 102.4(11) no
C4A C5A H51A 111.3 no
C6 C5A H51A 111.3 no
C4A C5A H52A 111.3 no
C6 C5A H52A 111.3 no
H51A C5A H52A 109.2 no
C2 C7 C9 128.94(17) yes
C2 C7 S2 106.77(14) yes
C9 C7 S2 103.82(13) yes
C2 C7 S1 102.21(13) yes
C9 C7 S1 107.07(14) yes
S2 C7 S1 106.40(10) yes
N2 C8 O1 126.5(2) yes
N2 C8 S2 120.65(17) yes
O1 C8 S2 112.90(17) yes
N2 C9 C20 109.07(17) no
N2 C9 C10 102.94(17) no
C20 C9 C10 110.20(17) no
N2 C9 C7 106.98(16) yes
C20 C9 C7 112.79(16) no
C10 C9 C7 114.23(18) no
F2 C10 F1 106.41(19) no
F2 C10 F3 106.90(19) no
F1 C10 F3 105.3(2) no
F2 C10 C9 110.4(2) no
F1 C10 C9 113.06(18) no
F3 C10 C9 114.25(18) no
C16 C11 C12 118.9(2) no
C16 C11 C1 121.4(2) no
C12 C11 C1 119.7(2) no
C13 C12 C11 120.4(3) no
C13 C12 H12 119.8 no
C11 C12 H12 119.8 no
C14 C13 C12 120.3(3) no
C14 C13 H13 119.9 no
C12 C13 H13 119.9 no
C13 C14 C15 120.3(3) no
C13 C14 H14 119.8 no
C15 C14 H14 119.8 no
C14 C15 C16 119.8(3) no
C14 C15 H15 120.1 no
C16 C15 H15 120.1 no
C11 C16 C15 120.3(2) no
C11 C16 H16 119.8 no
C15 C16 H16 119.8 no
O1 C17 C19 110.6(2) no
O1 C17 C18 104.1(2) no
C19 C17 C18 113.4(2) no
O1 C17 H17 109.5 no
C19 C17 H17 109.5 no
C18 C17 H17 109.5 no
C17 C18 H181 109.5 no
C17 C18 H182 109.5 no
H181 C18 H182 109.5 no
C17 C18 H183 109.5 no
H181 C18 H183 109.5 no
H182 C18 H183 109.5 no
C17 C19 H191 109.5 no
C17 C19 H192 109.5 no
H191 C19 H192 109.5 no
C17 C19 H193 109.5 no
H191 C19 H193 109.5 no
H192 C19 H193 109.5 no
C21 C20 C25 117.7(2) no
C21 C20 C9 118.47(19) no
C25 C20 C9 123.8(2) no
C22 C21 C20 121.0(2) no
C22 C21 H21 119.5 no
C20 C21 H21 119.5 no
C23 C22 C21 120.5(3) no
C23 C22 H22 119.8 no
C21 C22 H22 119.8 no
C24 C23 C22 119.4(3) no
C24 C23 H23 120.3 no
C22 C23 H23 120.3 no
C23 C24 C25 120.7(3) no
C23 C24 H24 119.6 no
C25 C24 H24 119.6 no
C24 C25 C20 120.7(2) no
C24 C25 H25 119.7 no
C20 C25 H25 119.7 no

loop_
_geom_bond_atom_site_label_1
_geom_bond_atom_site_label_2
_geom_bond_site_symmetry_2
_geom_bond_distance
_geom_bond_publ_flag
S1 C1 . 1.772(2) yes
S1 C7 . 1.849(2) yes
S2 C8 . 1.753(2) yes
S2 C7 . 1.842(2) yes
F1 C10 . 1.339(3) no
F2 C10 . 1.335(3) no
F3 C10 . 1.340(3) no
O1 C8 . 1.333(3) yes
O1 C17 . 1.469(3) no
N1 C1 . 1.275(3) yes
N1 C2 . 1.487(3) yes
N2 C8 . 1.270(3) yes
N2 C9 . 1.476(3) yes
C1 C11 . 1.475(3) yes
C2 C6 . 1.542(3) no
C2 C3 . 1.546(3) no
C2 C7 . 1.573(3) yes
C3 C4 . 1.517(7) no
C3 C4A . 1.538(12) no
C3 H31 . .97 no
C3 H32 . .97 no
C3 H31A . .97 no
C3 H32A . .97 no
C4 C5 . 1.528(8) no
C4 H41 . .97 no
C4 H42 . .97 no
C5 C6 . 1.529(7) no
C5 H51 . .97 no
C5 H52 . .97 no
C6 C5A . 1.532(13) no
C6 H61 . .97 no
C6 H62 . .97 no
C6 H61A . .97 no
C6 H62A . .97 no
C4A C5A . 1.528(14) no
C4A H41A . .97 no
C4A H42A . .97 no
C5A H51A . .97 no
C5A H52A . .97 no
C7 C9 . 1.598(3) yes
C9 C10 . 1.550(3) yes
C9 C20 . 1.544(3) yes
C11 C16 . 1.388(3) no
C11 C12 . 1.390(3) no
C12 C13 . 1.377(3) no
C12 H12 . .93 no
C13 C14 . 1.373(4) no
C13 H13 . .93 no
C14 C15 . 1.374(4) no
C14 H14 . .93 no
C15 C16 . 1.389(3) no
C15 H15 . .93 no
C16 H16 . .93 no
C17 C19 . 1.494(4) no
C17 C18 . 1.512(4) no
C17 H17 . .98 no
C18 H181 . .96 no
C18 H182 . .96 no
C18 H183 . .96 no
C19 H191 . .96 no
C19 H192 . .96 no
C19 H193 . .96 no
C20 C21 . 1.392(3) no
C20 C25 . 1.393(3) no
C21 C22 . 1.385(3) no
C21 H21 . .93 no
C22 C23 . 1.374(4) no
C22 H22 . .93 no
C23 C24 . 1.371(4) no
C23 H23 . .93 no
C24 C25 . 1.389(3) no
C24 H24 . .93 no
C25 H25 . .93 no

loop_
_geom_torsion_atom_site_label_1
_geom_torsion_atom_site_label_2
_geom_torsion_atom_site_label_3
_geom_torsion_atom_site_label_4
_geom_torsion
_geom_torsion_publ_flag
C2 N1 C1 C11 174.31(19) no
C2 N1 C1 S1 -4.6(2) yes
C7 S1 C1 N1 -17.75(17) no
C7 S1 C1 C11 163.29(17) no
C1 N1 C2 C6 154.57(19) no
C1 N1 C2 C3 -95.7(2) no
C1 N1 C2 C7 29.5(2) no
N1 C2 C3 C4 -70.8(5) no
C6 C2 C3 C4 41.7(5) no
C7 C2 C3 C4 172.1(5) no
N1 C2 C3 C4A -92.7(11) no
C6 C2 C3 C4A 19.8(11) no
C7 C2 C3 C4A 150.2(11) no
C4A C3 C4 C5 67(2) no
C2 C3 C4 C5 -34.5(10) no
C3 C4 C5 C6 14.7(13) no
C4 C5 C6 C5A 103(11) no
C4 C5 C6 C2 11.0(11) no
N1 C2 C6 C5 79.6(5) no
C3 C2 C6 C5 -32.1(5) no
C7 C2 C6 C5 -162.8(5) no
N1 C2 C6 C5A 73.9(8) no
C3 C2 C6 C5A -37.8(8) no
C7 C2 C6 C5A -168.5(8) no
C4 C3 C4A C5A -79(2) no
C2 C3 C4A C5A 5(2) yes
C3 C4A C5A C6 -28(2) no
C5 C6 C5A C4A -48(10) no
C2 C6 C5A C4A 41.0(17) no
N1 C2 C7 C9 -162.98(19) no
C6 C2 C7 C9 78.4(3) no
C3 C2 C7 C9 -45.3(3) no
N1 C2 C7 S2 72.68(17) no
C6 C2 C7 S2 -45.9(2) no
C3 C2 C7 S2 -169.68(15) no
N1 C2 C7 S1 -38.85(17) no
C6 C2 C7 S1 -157.47(17) no
C3 C2 C7 S1 78.79(19) no
C8 S2 C7 C2 161.44(15) no
C8 S2 C7 C9 22.85(14) no
C8 S2 C7 S1 -89.95(12) no
C1 S1 C7 C2 31.23(14) no
C1 S1 C7 C9 168.89(14) no
C1 S1 C7 S2 -80.57(11) no
C9 N2 C8 O1 173.1(2) no
C9 N2 C8 S2 -7.2(3) yes
C17 O1 C8 N2 -5.6(4) no
C17 O1 C8 S2 174.68(16) no
C7 S2 C8 N2 -11.1(2) no
C7 S2 C8 O1 168.60(18) no
C8 N2 C9 C20 147.47(19) no
C8 N2 C9 C10 -95.5(2) no
C8 N2 C9 C7 25.2(2) no
C2 C7 C9 N2 -156.37(19) no
S2 C7 C9 N2 -30.87(18) no
S1 C7 C9 N2 81.45(17) no
C2 C7 C9 C20 83.7(2) no
S2 C7 C9 C20 -150.79(14) no
S1 C7 C9 C20 -38.5(2) no
C2 C7 C9 C10 -43.2(3) no
S2 C7 C9 C10 82.35(18) no
S1 C7 C9 C10 -165.33(15) no
N2 C9 C10 F2 -64.3(2) no
C20 C9 C10 F2 51.9(2) no
C7 C9 C10 F2 -179.87(17) no
N2 C9 C10 F1 54.8(2) no
C20 C9 C10 F1 171.03(18) no
C7 C9 C10 F1 -60.8(2) no
N2 C9 C10 F3 175.20(19) no
C20 C9 C10 F3 -68.6(2) no
C7 C9 C10 F3 59.6(2) no
N1 C1 C11 C16 158.7(2) no
S1 C1 C11 C16 -22.4(3) yes
N1 C1 C11 C12 -20.0(3) yes
S1 C1 C11 C12 158.83(17) no
C16 C11 C12 C13 -0.8(4) no
C1 C11 C12 C13 178.0(2) no
C11 C12 C13 C14 0.8(4) no
C12 C13 C14 C15 -0.5(5) no
C13 C14 C15 C16 0.3(5) no
C12 C11 C16 C15 0.5(4) no
C1 C11 C16 C15 -178.2(2) no
C14 C15 C16 C11 -0.3(4) no
C8 O1 C17 C19 -73.4(3) no
C8 O1 C17 C18 164.5(2) no
N2 C9 C20 C21 -25.6(2) yes
C10 C9 C20 C21 -138.0(2) no
C7 C9 C20 C21 93.1(2) no
N2 C9 C20 C25 156.3(2) no
C10 C9 C20 C25 44.0(3) no
C7 C9 C20 C25 -85.0(2) no
C25 C20 C21 C22 2.8(3) no
C9 C20 C21 C22 -175.4(2) no
C20 C21 C22 C23 -1.5(4) no
C21 C22 C23 C24 -0.5(4) no
C22 C23 C24 C25 1.1(4) no
C23 C24 C25 C20 0.3(4) no
C21 C20 C25 C24 -2.2(3) no
C9 C20 C25 C24 175.9(2) no
